data_8102142
loop_
_publ_author_name
'Zhang, Xing-Guo'
'Chen, Mu-Wang'
'Hu, Mao-Lin'
'Zhong, Ping'

_publ_section_title
;
Crystal structure of 1-(2,6-dichloro-4-(trifluoromethyl)phenyl)-5-
((4-trifluoromethyl)methyleneimino)-1H-pyrazole-3-carbonitrile, 
C~19~H~8~Cl~2~F~6~N~4~
;
_journal_issue 3
_journal_name_full 'Zeitschrift f\"ur Kristallographie - New Crystal Structures'
_journal_page_first 257
_journal_page_last 258
_journal_volume 222
_journal_year 2007
_chemical_formula_moiety 'C19 H8 Cl2 F6 N4'
_chemical_formula_sum 'C19 H8 Cl2 F6 N4'
_chemical_formula_weight 477.19
_chemical_name_systematic
; 
1-[2,6-dichloro-4-(trifluoromethyl)phenyl]-5-[(4-
trifluoromethyl)methyleneimino]-1H-pyrazole-3-carbonitrile
;
_space_group_IT_number 2
_symmetry_cell_setting triclinic
_symmetry_space_group_name_Hall '-P 1'
_symmetry_space_group_name_H-M 'P -1'
_atom_sites_solution_hydrogens geom
_atom_sites_solution_primary direct
_atom_sites_solution_secondary difmap
_audit_creation_method SHELXL-97
_cell_angle_alpha 72.683(2)
_cell_angle_beta 84.523(2)
_cell_angle_gamma 83.237(2)
_cell_formula_units_Z 2
_cell_length_a 6.8064(7)
_cell_length_b 11.5989(12)
_cell_length_c 13.4207(14)
_cell_measurement_reflns_used 1760
_cell_measurement_temperature 298(2)
_cell_measurement_theta_max 24.21
_cell_measurement_theta_min 2.76
_cell_volume 1002.42(18)
_computing_cell_refinement 'SAINT (Bruker, 2002)'
_computing_data_collection 'SMART (Bruker, 2002)'
_computing_data_reduction SAINT
_computing_molecular_graphics 'SHELXTL (Bruker, 2002)'
_computing_publication_material SHELXL-97
_computing_structure_refinement 'SHELXL-97 (Sheldrick, 1997)'
_computing_structure_solution 'SHELXS-97 (Sheldrick, 1997)'
_diffrn_ambient_temperature 298(2)
_diffrn_measured_fraction_theta_full 0.986
_diffrn_measured_fraction_theta_max 0.986
_diffrn_measurement_device_type 'Bruker SMART APEX CCD'
_diffrn_measurement_method phi/omega
_diffrn_radiation_monochromator graphite
_diffrn_radiation_source 'fine-focus sealed tube'
_diffrn_radiation_type MoK\a
_diffrn_radiation_wavelength 0.71073
_diffrn_reflns_av_R_equivalents 0.0132
_diffrn_reflns_av_sigmaI/netI 0.0286
_diffrn_reflns_limit_h_max 7
_diffrn_reflns_limit_h_min -8
_diffrn_reflns_limit_k_max 13
_diffrn_reflns_limit_k_min -13
_diffrn_reflns_limit_l_max 15
_diffrn_reflns_limit_l_min -13
_diffrn_reflns_number 5306
_diffrn_reflns_theta_full 25.02
_diffrn_reflns_theta_max 25.02
_diffrn_reflns_theta_min 1.59
_diffrn_standards_number 0
_exptl_absorpt_coefficient_mu 0.392
_exptl_absorpt_correction_T_max 0.9399
_exptl_absorpt_correction_T_min 0.8557
_exptl_absorpt_correction_type multi-scan
_exptl_absorpt_process_details '(SADABS; Bruker, 2002)'
_exptl_crystal_colour colorless
_exptl_crystal_density_diffrn 1.581
_exptl_crystal_density_method 'not measured'
_exptl_crystal_description block
_exptl_crystal_F_000 476
_exptl_crystal_size_max 0.41
_exptl_crystal_size_mid 0.24
_exptl_crystal_size_min 0.16
_refine_diff_density_max 0.581
_refine_diff_density_min -0.303
_refine_diff_density_rms 0.057
_refine_ls_extinction_method none
_refine_ls_goodness_of_fit_ref 1.091
_refine_ls_hydrogen_treatment constr
_refine_ls_matrix_type full
_refine_ls_number_parameters 280
_refine_ls_number_reflns 3484
_refine_ls_number_restraints 0
_refine_ls_restrained_S_all 1.091
_refine_ls_R_factor_all 0.1004
_refine_ls_R_factor_gt 0.0851
_refine_ls_shift/su_max 0.000
_refine_ls_shift/su_mean 0.000
_refine_ls_structure_factor_coef Fsqd
_refine_ls_weighting_details 'calc w=1/[\s^2^(Fo^2^)+(0.0907P)^2^+1.2246P] where P=(Fo^2^+2Fc^2^)/3'
_refine_ls_weighting_scheme calc
_refine_ls_wR_factor_gt 0.2054
_refine_ls_wR_factor_ref 0.2171
_reflns_number_gt 2795
_reflns_number_total 3484
_reflns_threshold_expression I>2sigma(I)
_cod_data_source_file 1267-2032.cff
_cod_data_source_block z1m
_cod_depositor_comments
;
The following automatic conversions were performed:
'_symmetry_cell_setting' value 'Triclinic' changed to 'triclinic'
according to '/home/saulius/struct/CIF-dictionaries/cif_core.dic'
dictionary named 'cif_core.dic' version 2.4.1 from
2010-06-29.

'_exptl_absorpt_correction_type' value 'Multi-scan' changed
to 'multi-scan' according to
'/home/saulius/struct/CIF-dictionaries/cif_core.dic' dictionary named
'cif_core.dic' version 2.4.1 from 2010-06-29.

Automatic conversion script
Id: cif_fix_enum 1555 2011-01-17 13:19:09Z saulius 
;
_cod_database_code 8102142

loop_
_symmetry_equiv_pos_as_xyz
'x, y, z'
'-x, -y, -z'

loop_
_atom_site_label
_atom_site_type_symbol
_atom_site_fract_x
_atom_site_fract_y
_atom_site_fract_z
_atom_site_U_iso_or_equiv
_atom_site_adp_type
_atom_site_occupancy
_atom_site_symmetry_multiplicity
_atom_site_Wyckoff_symbol
_atom_site_calc_flag
_atom_site_refinement_flags
_atom_site_disorder_assembly
_atom_site_disorder_group
Cl1 Cl 0.19306(19) 0.53064(14) 0.62668(11) 0.0844(5) Uani 1 2 i d . . .
Cl2 Cl -0.3213(3) 0.18937(15) 0.71663(12) 0.1029(6) Uani 1 2 i d . . .
F1 F 0.8454(6) 0.0638(4) 1.2378(4) 0.1417(17) Uani 1 2 i d . . .
F2 F 0.7459(6) -0.0861(3) 1.2141(4) 0.1362(16) Uani 1 2 i d . . .
F3 F 0.9381(6) 0.0157(5) 1.1031(3) 0.164(2) Uani 1 2 i d . . .
F4 F 0.2036(12) 0.2262(7) 0.3613(4) 0.245(4) Uani 1 2 i d . . .
F5 F 0.4503(10) 0.2138(7) 0.4271(6) 0.219(3) Uani 1 2 i d . . .
F6 F 0.2771(12) 0.0751(5) 0.4771(5) 0.241(4) Uani 1 2 i d . . .
N1 N 0.0739(5) 0.3306(3) 0.8752(2) 0.0556(9) Uani 1 2 i d . . .
N2 N -0.1551(5) 0.4062(3) 0.7425(2) 0.0568(9) Uani 1 2 i d . . .
N3 N -0.3315(5) 0.4712(3) 0.7200(3) 0.0618(10) Uani 1 2 i d . . .
N4 N -0.7221(6) 0.6230(4) 0.8336(3) 0.0838(13) Uani 1 2 i d . . .
C1 C 0.7834(8) 0.0258(5) 1.1653(4) 0.0771(14) Uani 1 2 i d . . .
C2 C 0.6097(6) 0.1010(4) 1.1126(3) 0.0573(10) Uani 1 2 i d . . .
C3 C 0.4509(7) 0.1336(5) 1.1726(3) 0.0688(13) Uani 1 2 i d . . .
H3 H 0.4541 0.1097 1.2451 0.083 Uiso 1 2 i calc R . .
C4 C 0.2874(7) 0.2014(4) 1.1263(3) 0.0659(12) Uani 1 2 i d . . .
H4 H 0.1811 0.2244 1.1675 0.079 Uiso 1 2 i calc R . .
C5 C 0.2792(6) 0.2360(4) 1.0187(3) 0.0503(9) Uani 1 2 i d . . .
C6 C 0.4404(6) 0.2044(4) 0.9592(3) 0.0644(12) Uani 1 2 i d . . .
H6 H 0.4382 0.2286 0.8867 0.077 Uiso 1 2 i calc R . .
C7 C 0.6049(7) 0.1372(4) 1.0057(4) 0.0704(13) Uani 1 2 i d . . .
H7 H 0.7131 0.1162 0.9647 0.084 Uiso 1 2 i calc R . .
C8 C 0.0999(6) 0.3036(4) 0.9713(3) 0.0538(10) Uani 1 2 i d . . .
H8 H -0.0006 0.3282 1.0147 0.065 Uiso 1 2 i calc R . .
C9 C -0.1028(6) 0.3965(4) 0.8410(3) 0.0519(10) Uani 1 2 i d . . .
C10 C -0.2529(6) 0.4593(4) 0.8835(3) 0.0596(11) Uani 1 2 i d . . .
H10 H -0.2625 0.4707 0.9496 0.072 Uiso 1 2 i calc R . .
C11 C -0.3888(6) 0.5027(4) 0.8066(3) 0.0568(10) Uani 1 2 i d . . .
C12 C -0.5764(7) 0.5714(4) 0.8170(3) 0.0633(12) Uani 1 2 i d . . .
C13 C -0.0491(6) 0.3528(4) 0.6676(3) 0.0568(11) Uani 1 2 i d . . .
C14 C 0.1177(6) 0.4008(4) 0.6119(3) 0.0594(11) Uani 1 2 i d . . .
C15 C 0.2252(7) 0.3466(5) 0.5418(3) 0.0717(14) Uani 1 2 i d . . .
H15 H 0.3389 0.3785 0.5051 0.086 Uiso 1 2 i calc R . .
C16 C 0.1606(8) 0.2452(5) 0.5279(4) 0.0776(15) Uani 1 2 i d . . .
C17 C -0.0075(8) 0.1977(4) 0.5805(3) 0.0749(14) Uani 1 2 i d . . .
H17 H -0.0508 0.1299 0.5691 0.090 Uiso 1 2 i calc R . .
C18 C -0.1111(7) 0.2513(4) 0.6501(3) 0.0657(12) Uani 1 2 i d . . .
C19 C 0.2701(14) 0.1847(8) 0.4515(6) 0.127(3) Uani 1 2 i d . . .

loop_
_atom_site_aniso_label
_atom_site_aniso_U_11
_atom_site_aniso_U_22
_atom_site_aniso_U_33
_atom_site_aniso_U_23
_atom_site_aniso_U_13
_atom_site_aniso_U_12
Cl1 0.0684(8) 0.1113(11) 0.0791(9) -0.0350(8) -0.0115(6) -0.0058(7)
Cl2 0.1142(12) 0.1105(12) 0.0892(10) -0.0438(9) 0.0394(9) -0.0289(9)
F1 0.134(3) 0.144(3) 0.168(4) -0.071(3) -0.097(3) 0.044(3)
F2 0.106(3) 0.088(2) 0.189(4) 0.009(3) -0.063(3) 0.006(2)
F3 0.076(2) 0.259(6) 0.112(3) -0.014(3) -0.004(2) 0.062(3)
F4 0.313(9) 0.320(9) 0.101(4) -0.124(5) -0.007(4) 0.139(7)
F5 0.167(5) 0.272(8) 0.243(7) -0.161(6) 0.103(6) 0.010(5)
F6 0.356(9) 0.110(3) 0.218(6) -0.065(4) 0.169(6) 0.032(5)
N1 0.059(2) 0.067(2) 0.0385(18) -0.0175(15) -0.0024(15) 0.0081(17)
N2 0.052(2) 0.078(2) 0.0383(17) -0.0220(16) -0.0025(14) 0.0181(17)
N3 0.058(2) 0.081(2) 0.0449(19) -0.0244(17) -0.0049(15) 0.0157(18)
N4 0.063(3) 0.112(3) 0.086(3) -0.056(3) -0.002(2) 0.023(2)
C1 0.069(3) 0.087(4) 0.072(3) -0.022(3) -0.011(3) 0.007(3)
C2 0.053(2) 0.057(2) 0.060(3) -0.014(2) -0.006(2) -0.005(2)
C3 0.068(3) 0.092(3) 0.045(2) -0.022(2) -0.011(2) 0.009(3)
C4 0.059(3) 0.096(3) 0.045(2) -0.032(2) -0.0022(19) 0.010(2)
C5 0.050(2) 0.056(2) 0.047(2) -0.0201(18) 0.0000(17) -0.0021(18)
C6 0.063(3) 0.083(3) 0.038(2) -0.010(2) 0.0031(19) 0.007(2)
C7 0.056(3) 0.087(3) 0.058(3) -0.015(2) 0.009(2) 0.010(2)
C8 0.052(2) 0.069(3) 0.042(2) -0.0221(19) 0.0038(17) 0.0024(19)
C9 0.056(2) 0.060(2) 0.038(2) -0.0151(18) -0.0031(17) 0.0033(19)
C10 0.067(3) 0.073(3) 0.042(2) -0.027(2) 0.0010(19) 0.006(2)
C11 0.060(3) 0.069(3) 0.043(2) -0.025(2) -0.0002(18) 0.007(2)
C12 0.059(3) 0.081(3) 0.052(2) -0.029(2) -0.003(2) 0.011(2)
C13 0.053(2) 0.079(3) 0.0330(19) -0.0179(19) -0.0059(17) 0.019(2)
C14 0.050(2) 0.082(3) 0.042(2) -0.017(2) -0.0111(18) 0.016(2)
C15 0.054(3) 0.101(4) 0.047(2) -0.017(2) 0.005(2) 0.021(3)
C16 0.092(4) 0.081(3) 0.045(3) -0.015(2) 0.005(2) 0.032(3)
C17 0.103(4) 0.068(3) 0.048(3) -0.019(2) 0.008(3) 0.012(3)
C18 0.077(3) 0.076(3) 0.040(2) -0.019(2) 0.007(2) 0.006(2)
C19 0.152(7) 0.130(6) 0.077(5) -0.034(4) 0.039(4) 0.052(5)

loop_
_atom_type_symbol
_atom_type_description
_atom_type_scat_dispersion_real
_atom_type_scat_dispersion_imag
_atom_type_scat_source
C C 0.0033 0.0016 'International Tables Vol C Tables 4.2.6.8 and 6.1.1.4'
H H 0.0000 0.0000 'International Tables Vol C Tables 4.2.6.8 and 6.1.1.4'
N N 0.0061 0.0033 'International Tables Vol C Tables 4.2.6.8 and 6.1.1.4'
F F 0.0171 0.0103 'International Tables Vol C Tables 4.2.6.8 and 6.1.1.4'
Cl Cl 0.1484 0.1585 'International Tables Vol C Tables 4.2.6.8 and 6.1.1.4'

loop_
_geom_angle_atom_site_label_1
_geom_angle_atom_site_label_2
_geom_angle_atom_site_label_3
_geom_angle
_geom_angle_site_symmetry_1
_geom_angle_site_symmetry_3
_geom_angle_publ_flag
C8 N1 C9 117.4(3) . . ?
N3 N2 C9 112.9(3) . . ?
N3 N2 C13 119.7(3) . . ?
C9 N2 C13 127.4(3) . . ?
C11 N3 N2 103.3(3) . . ?
F3 C1 F1 105.5(5) . . ?
F3 C1 F2 104.9(5) . . ?
F1 C1 F2 103.8(5) . . ?
F3 C1 C2 114.6(5) . . ?
F1 C1 C2 114.3(4) . . ?
F2 C1 C2 112.7(4) . . ?
C3 C2 C7 119.7(4) . . ?
C3 C2 C1 119.0(4) . . ?
C7 C2 C1 121.3(4) . . ?
C2 C3 C4 120.3(4) . . ?
C2 C3 H3 119.9 . . ?
C4 C3 H3 119.9 . . ?
C3 C4 C5 120.4(4) . . ?
C3 C4 H4 119.8 . . ?
C5 C4 H4 119.8 . . ?
C6 C5 C4 118.7(4) . . ?
C6 C5 C8 121.8(4) . . ?
C4 C5 C8 119.5(4) . . ?
C5 C6 C7 120.7(4) . . ?
C5 C6 H6 119.6 . . ?
C7 C6 H6 119.6 . . ?
C2 C7 C6 120.1(4) . . ?
C2 C7 H7 120.0 . . ?
C6 C7 H7 120.0 . . ?
N1 C8 C5 123.7(4) . . ?
N1 C8 H8 118.1 . . ?
C5 C8 H8 118.1 . . ?
C10 C9 N2 105.8(3) . . ?
C10 C9 N1 135.1(4) . . ?
N2 C9 N1 119.1(3) . . ?
C9 C10 C11 105.1(3) . . ?
C9 C10 H10 127.4 . . ?
C11 C10 H10 127.4 . . ?
N3 C11 C10 112.9(4) . . ?
N3 C11 C12 121.6(4) . . ?
C10 C11 C12 125.5(4) . . ?
N4 C12 C11 174.4(5) . . ?
C14 C13 C18 118.7(4) . . ?
C14 C13 N2 120.6(4) . . ?
C18 C13 N2 120.7(4) . . ?
C13 C14 C15 120.8(5) . . ?
C13 C14 Cl1 120.2(3) . . ?
C15 C14 Cl1 119.0(4) . . ?
C16 C15 C14 118.7(5) . . ?
C16 C15 H15 120.6 . . ?
C14 C15 H15 120.6 . . ?
C17 C16 C15 121.4(4) . . ?
C17 C16 C19 117.9(6) . . ?
C15 C16 C19 120.6(6) . . ?
C16 C17 C18 119.2(5) . . ?
C16 C17 H17 120.4 . . ?
C18 C17 H17 120.4 . . ?
C17 C18 C13 121.1(5) . . ?
C17 C18 Cl2 118.5(4) . . ?
C13 C18 Cl2 120.4(3) . . ?
F6 C19 F4 108.7(10) . . ?
F6 C19 F5 107.3(7) . . ?
F4 C19 F5 98.5(7) . . ?
F6 C19 C16 115.9(6) . . ?
F4 C19 C16 111.9(6) . . ?
F5 C19 C16 113.1(8) . . ?

loop_
_geom_bond_atom_site_label_1
_geom_bond_atom_site_label_2
_geom_bond_distance
_geom_bond_site_symmetry_2
_geom_bond_publ_flag
Cl1 C14 1.717(5) . ?
Cl2 C18 1.725(5) . ?
F1 C1 1.303(6) . ?
F2 C1 1.311(6) . ?
F3 C1 1.296(6) . ?
F4 C19 1.268(9) . ?
F5 C19 1.296(11) . ?
F6 C19 1.211(9) . ?
N1 C8 1.259(5) . ?
N1 C9 1.386(5) . ?
N2 N3 1.350(5) . ?
N2 C9 1.371(5) . ?
N2 C13 1.429(5) . ?
N3 C11 1.329(5) . ?
N4 C12 1.135(5) . ?
C1 C2 1.486(6) . ?
C2 C3 1.371(6) . ?
C2 C7 1.372(6) . ?
C3 C4 1.371(6) . ?
C3 H3 0.9300 . ?
C4 C5 1.384(6) . ?
C4 H4 0.9300 . ?
C5 C6 1.374(6) . ?
C5 C8 1.461(6) . ?
C6 C7 1.374(6) . ?
C6 H6 0.9300 . ?
C7 H7 0.9300 . ?
C8 H8 0.9300 . ?
C9 C10 1.365(5) . ?
C10 C11 1.391(6) . ?
C10 H10 0.9300 . ?
C11 C12 1.442(6) . ?
C13 C14 1.377(6) . ?
C13 C18 1.385(7) . ?
C14 C15 1.388(6) . ?
C15 C16 1.372(7) . ?
C15 H15 0.9300 . ?
C16 C17 1.368(7) . ?
C16 C19 1.502(7) . ?
C17 C18 1.369(6) . ?
C17 H17 0.9300 . ?

loop_
_geom_torsion_atom_site_label_1
_geom_torsion_atom_site_label_2
_geom_torsion_atom_site_label_3
_geom_torsion_atom_site_label_4
_geom_torsion
_geom_torsion_site_symmetry_1
_geom_torsion_site_symmetry_2
_geom_torsion_site_symmetry_3
_geom_torsion_site_symmetry_4
_geom_torsion_publ_flag
C9 N2 N3 C11 0.2(5) . . . . ?
C13 N2 N3 C11 178.0(4) . . . . ?
F3 C1 C2 C3 -169.4(5) . . . . ?
F1 C1 C2 C3 -47.5(7) . . . . ?
F2 C1 C2 C3 70.7(6) . . . . ?
F3 C1 C2 C7 11.2(8) . . . . ?
F1 C1 C2 C7 133.1(6) . . . . ?
F2 C1 C2 C7 -108.7(6) . . . . ?
C7 C2 C3 C4 0.4(7) . . . . ?
C1 C2 C3 C4 -179.0(5) . . . . ?
C2 C3 C4 C5 1.1(8) . . . . ?
C3 C4 C5 C6 -2.0(7) . . . . ?
C3 C4 C5 C8 177.3(4) . . . . ?
C4 C5 C6 C7 1.5(7) . . . . ?
C8 C5 C6 C7 -177.8(4) . . . . ?
C3 C2 C7 C6 -0.9(7) . . . . ?
C1 C2 C7 C6 178.5(5) . . . . ?
C5 C6 C7 C2 -0.1(8) . . . . ?
C9 N1 C8 C5 -179.2(4) . . . . ?
C6 C5 C8 N1 4.9(7) . . . . ?
C4 C5 C8 N1 -174.4(4) . . . . ?
N3 N2 C9 C10 -0.4(5) . . . . ?
C13 N2 C9 C10 -178.0(4) . . . . ?
N3 N2 C9 N1 179.1(4) . . . . ?
C13 N2 C9 N1 1.6(7) . . . . ?
C8 N1 C9 C10 12.7(8) . . . . ?
C8 N1 C9 N2 -166.7(4) . . . . ?
N2 C9 C10 C11 0.5(5) . . . . ?
N1 C9 C10 C11 -179.0(5) . . . . ?
N2 N3 C11 C10 0.1(5) . . . . ?
N2 N3 C11 C12 -178.1(4) . . . . ?
C9 C10 C11 N3 -0.3(5) . . . . ?
C9 C10 C11 C12 177.8(4) . . . . ?
N3 C11 C12 N4 166(5) . . . . ?
C10 C11 C12 N4 -12(6) . . . . ?
N3 N2 C13 C14 106.4(5) . . . . ?
C9 N2 C13 C14 -76.3(6) . . . . ?
N3 N2 C13 C18 -74.1(5) . . . . ?
C9 N2 C13 C18 103.3(5) . . . . ?
C18 C13 C14 C15 -1.9(6) . . . . ?
N2 C13 C14 C15 177.7(4) . . . . ?
C18 C13 C14 Cl1 176.9(3) . . . . ?
N2 C13 C14 Cl1 -3.5(5) . . . . ?
C13 C14 C15 C16 1.0(6) . . . . ?
Cl1 C14 C15 C16 -177.9(3) . . . . ?
C14 C15 C16 C17 0.7(7) . . . . ?
C14 C15 C16 C19 178.9(5) . . . . ?
C15 C16 C17 C18 -1.3(7) . . . . ?
C19 C16 C17 C18 -179.6(5) . . . . ?
C16 C17 C18 C13 0.3(7) . . . . ?
C16 C17 C18 Cl2 -179.4(4) . . . . ?
C14 C13 C18 C17 1.3(6) . . . . ?
N2 C13 C18 C17 -178.3(4) . . . . ?
C14 C13 C18 Cl2 -179.0(3) . . . . ?
N2 C13 C18 Cl2 1.4(6) . . . . ?
C17 C16 C19 F6 -38.0(12) . . . . ?
C15 C16 C19 F6 143.7(9) . . . . ?
C17 C16 C19 F4 87.3(10) . . . . ?
C15 C16 C19 F4 -91.0(10) . . . . ?
C17 C16 C19 F5 -162.6(7) . . . . ?
C15 C16 C19 F5 19.1(10) . . . . ?

loop_
_cod_related_entry_id
_cod_related_entry_database
_cod_related_entry_code
1 ChemSpider 30653914
